data_7201768
loop_
_publ_author_name
'Muniz-Miranda, Maurizio'
'Pagliai, Marco'
'Cardini, Gianni'
'Messori, Luigi'
'Bruni, Bruno'
'Casini, Angela'
'Di Vaira, Massimo'
'Schettino, Vincenzo'

_publ_section_title
;
 A multi-technique approach to predicting the molecular structure of
 cuprizone in the gas phase and in the crystalline state
;
_journal_name_full CrystEngComm
_journal_paper_doi 10.1039/b715131d
_journal_year 2008
_chemical_formula_moiety 'C7 H11 N2 O'
_chemical_formula_sum 'C7 H11 N2 O'
_chemical_formula_weight 139.18
_chemical_name_systematic
;
?
;
_space_group_IT_number 14
_symmetry_cell_setting monoclinic
_symmetry_space_group_name_Hall '-P 2yn'
_symmetry_space_group_name_H-M 'P 1 21/n 1'
_atom_sites_solution_hydrogens geom
_atom_sites_solution_primary direct
_atom_sites_solution_secondary difmap
_audit_creation_method SHELXL-97
_cell_angle_alpha 90.00
_cell_angle_beta 90.14(3)
_cell_angle_gamma 90.00
_cell_formula_units_Z 4
_cell_length_a 7.143(2)
_cell_length_b 6.409(1)
_cell_length_c 15.748(3)
_cell_measurement_reflns_used 609
_cell_measurement_temperature 173(2)
_cell_measurement_theta_max 58.8
_cell_measurement_theta_min 6.3
_cell_volume 720.9(3)
_computing_cell_refinement 'CrysAlis CCD '
_computing_data_collection 'CrysAlis CCD (Oxford Diffraction, 2006)'
_computing_data_reduction 'CrysAlis RED (Oxford Diffraction, 2006)'
_computing_molecular_graphics 'ORTEP (Farrugia, 1997)'
_computing_publication_material 'SHELXL-97 (Sheldrick, 1997)'
_computing_structure_refinement 'SHELXL-97 (Sheldrick, 1997)'
_computing_structure_solution 'SIR97 (Altomare et al., 1999)'
_diffrn_ambient_temperature 173(2)
_diffrn_measured_fraction_theta_full 0.941
_diffrn_measured_fraction_theta_max 0.941
_diffrn_measurement_device_type 'Oxford Diffraction Excalibur PX Ultra CCD'
_diffrn_measurement_method '\w scans'
_diffrn_radiation_monochromator 'Oxford Diffraction, Enhance ULTRA assembly'
_diffrn_radiation_source 'fine-focus sealed tube'
_diffrn_radiation_type CuK\a
_diffrn_radiation_wavelength 1.54180
_diffrn_reflns_av_R_equivalents 0.0436
_diffrn_reflns_av_sigmaI/netI 0.0500
_diffrn_reflns_limit_h_max 8
_diffrn_reflns_limit_h_min -8
_diffrn_reflns_limit_k_max 6
_diffrn_reflns_limit_k_min -7
_diffrn_reflns_limit_l_max 19
_diffrn_reflns_limit_l_min -18
_diffrn_reflns_number 3908
_diffrn_reflns_theta_full 69.75
_diffrn_reflns_theta_max 69.75
_diffrn_reflns_theta_min 6.20
_diffrn_standards_number 0
_exptl_absorpt_coefficient_mu 0.714
_exptl_absorpt_correction_T_max 1.000
_exptl_absorpt_correction_T_min 0.836
_exptl_absorpt_correction_type multi-scan
_exptl_absorpt_process_details 'SADABS, (Sheldrick, 1986) '
_exptl_crystal_colour colourless
_exptl_crystal_density_diffrn 1.282
_exptl_crystal_density_method 'not measured'
_exptl_crystal_description 'thin rod'
_exptl_crystal_F_000 300
_exptl_crystal_size_max 0.80
_exptl_crystal_size_mid 0.20
_exptl_crystal_size_min 0.05
_refine_diff_density_max 0.650
_refine_diff_density_min -0.309
_refine_diff_density_rms 0.104
_refine_ls_extinction_method none
_refine_ls_goodness_of_fit_ref 1.099
_refine_ls_hydrogen_treatment mixed
_refine_ls_matrix_type full
_refine_ls_number_parameters 96
_refine_ls_number_reflns 1284
_refine_ls_number_restraints 3
_refine_ls_restrained_S_all 1.098
_refine_ls_R_factor_all 0.0953
_refine_ls_R_factor_gt 0.0890
_refine_ls_shift/su_max 0.000
_refine_ls_shift/su_mean 0.000
_refine_ls_structure_factor_coef Fsqd
_refine_ls_weighting_details 'calc w=1/[\s^2^(Fo^2^)+(0.1650P)^2^+0.7275P] where P=(Fo^2^+2Fc^2^)/3'
_refine_ls_weighting_scheme calc
_refine_ls_wR_factor_gt 0.2484
_refine_ls_wR_factor_ref 0.2523
_reflns_number_gt 1070
_reflns_number_total 1284
_reflns_threshold_expression I>2\s(I)
_cod_data_source_file b715131d.txt
_cod_data_source_block cupri
_cod_original_sg_symbol_H-M 'P 2(1)/n'
_cod_database_code 7201768

loop_
_symmetry_equiv_pos_as_xyz
'x, y, z'
'-x+1/2, y+1/2, -z+1/2'
'-x, -y, -z'
'x-1/2, -y-1/2, z-1/2'

loop_
_atom_site_label
_atom_site_type_symbol
_atom_site_fract_x
_atom_site_fract_y
_atom_site_fract_z
_atom_site_U_iso_or_equiv
_atom_site_adp_type
_atom_site_occupancy
_atom_site_symmetry_multiplicity
_atom_site_calc_flag
_atom_site_refinement_flags
_atom_site_disorder_assembly
_atom_site_disorder_group
O1 O 0.0733(6) 0.0148(4) 0.1065(2) 0.0311(8) Uani 1 1 d . . .
N1 N 0.0915(6) -0.2570(6) 0.0129(3) 0.0319(10) Uani 1 1 d D . .
H1 H 0.047(8) -0.3088(19) -0.0467(19) 0.038 Uiso 1 1 d D . .
N2 N 0.1333(6) -0.4130(6) 0.0729(3) 0.0325(10) Uani 1 1 d D . .
C1 C 0.0445(7) -0.0609(8) 0.0363(3) 0.0306(11) Uani 1 1 d D . .
C2 C 0.2823(7) -0.3925(7) 0.1167(3) 0.0303(11) Uani 1 1 d . . .
C3 C 0.4279(8) -0.2220(8) 0.1086(3) 0.0380(12) Uani 1 1 d . . .
H31 H 0.4137 -0.1220 0.1560 0.046 Uiso 1 1 calc R . .
H32 H 0.4076 -0.1452 0.0548 0.046 Uiso 1 1 calc R . .
C4 C 0.6282(8) -0.3129(10) 0.1097(4) 0.0469(14) Uani 1 1 d . . .
H41 H 0.6537 -0.3782 0.0540 0.056 Uiso 1 1 calc R . .
H42 H 0.7185 -0.1972 0.1174 0.056 Uiso 1 1 calc R . .
C5 C 0.6617(8) -0.4763(9) 0.1800(4) 0.0430(14) Uani 1 1 d . . .
H51 H 0.7879 -0.5378 0.1732 0.052 Uiso 1 1 calc R . .
H52 H 0.6568 -0.4072 0.2362 0.052 Uiso 1 1 calc R . .
C6 C 0.5153(9) -0.6489(9) 0.1765(4) 0.0455(14) Uani 1 1 d . . .
H61 H 0.5361 -0.7469 0.2242 0.055 Uiso 1 1 calc R . .
H62 H 0.5292 -0.7276 0.1228 0.055 Uiso 1 1 calc R . .
C7 C 0.3174(8) -0.5600(8) 0.1819(3) 0.0381(13) Uani 1 1 d . . .
H71 H 0.2259 -0.6743 0.1734 0.046 Uiso 1 1 calc R . .
H72 H 0.2974 -0.5014 0.2393 0.046 Uiso 1 1 calc R . .

loop_
_atom_site_aniso_label
_atom_site_aniso_U_11
_atom_site_aniso_U_22
_atom_site_aniso_U_33
_atom_site_aniso_U_23
_atom_site_aniso_U_13
_atom_site_aniso_U_12
O1 0.0455(18) 0.0211(15) 0.0268(15) -0.0015(12) -0.0051(15) 0.0008(14)
N1 0.046(2) 0.0180(17) 0.0321(19) -0.0020(14) -0.0047(17) -0.0017(17)
N2 0.042(2) 0.0199(18) 0.035(2) -0.0013(16) -0.0056(19) -0.0012(18)
C1 0.034(3) 0.028(2) 0.030(2) -0.0016(19) -0.002(2) -0.004(2)
C2 0.040(3) 0.020(2) 0.031(2) -0.0076(19) 0.001(2) 0.001(2)
C3 0.039(3) 0.033(2) 0.042(3) -0.008(2) 0.002(2) -0.003(2)
C4 0.036(3) 0.053(3) 0.052(3) -0.002(3) 0.004(2) -0.005(3)
C5 0.032(3) 0.051(3) 0.046(3) -0.001(3) -0.010(2) 0.001(2)
C6 0.051(3) 0.034(3) 0.051(3) -0.003(2) -0.015(3) 0.001(2)
C7 0.044(3) 0.031(2) 0.039(3) -0.001(2) -0.011(2) -0.001(2)

loop_
_atom_type_symbol
_atom_type_description
_atom_type_scat_dispersion_real
_atom_type_scat_dispersion_imag
_atom_type_scat_source
C C 0.0181 0.0091 'International Tables Vol C Tables 4.2.6.8 and 6.1.1.4'
H H 0.0000 0.0000 'International Tables Vol C Tables 4.2.6.8 and 6.1.1.4'
N N 0.0311 0.0180 'International Tables Vol C Tables 4.2.6.8 and 6.1.1.4'
O O 0.0492 0.0322 'International Tables Vol C Tables 4.2.6.8 and 6.1.1.4'

loop_
_geom_angle_atom_site_label_1
_geom_angle_atom_site_label_2
_geom_angle_atom_site_label_3
_geom_angle
_geom_angle_site_symmetry_1
_geom_angle_site_symmetry_3
_geom_angle_publ_flag
C1 N1 N2 122.0(4) . . ?
C1 N1 H1 117.8(9) . . ?
N2 N1 H1 116.2(8) . . ?
C2 N2 N1 117.8(4) . . ?
O1 C1 N1 125.0(5) . . ?
O1 C1 C1 123.0(6) . 3 ?
N1 C1 C1 112.0(5) . 3 ?
N2 C2 C7 115.7(5) . . ?
N2 C2 C3 127.0(5) . . ?
C7 C2 C3 117.3(4) . . ?
C2 C3 C4 111.3(4) . . ?
C2 C3 H31 109.4 . . ?
C4 C3 H31 109.4 . . ?
C2 C3 H32 109.4 . . ?
C4 C3 H32 109.4 . . ?
H31 C3 H32 108.0 . . ?
C5 C4 C3 114.0(5) . . ?
C5 C4 H41 108.8 . . ?
C3 C4 H41 108.8 . . ?
C5 C4 H42 108.8 . . ?
C3 C4 H42 108.8 . . ?
H41 C4 H42 107.6 . . ?
C6 C5 C4 111.2(5) . . ?
C6 C5 H51 109.4 . . ?
C4 C5 H51 109.4 . . ?
C6 C5 H52 109.4 . . ?
C4 C5 H52 109.4 . . ?
H51 C5 H52 108.0 . . ?
C5 C6 C7 111.3(5) . . ?
C5 C6 H61 109.4 . . ?
C7 C6 H61 109.4 . . ?
C5 C6 H62 109.4 . . ?
C7 C6 H62 109.4 . . ?
H61 C6 H62 108.0 . . ?
C2 C7 C6 112.4(5) . . ?
C2 C7 H71 109.1 . . ?
C6 C7 H71 109.1 . . ?
C2 C7 H72 109.1 . . ?
C6 C7 H72 109.1 . . ?
H71 C7 H72 107.9 . . ?

loop_
_geom_bond_atom_site_label_1
_geom_bond_atom_site_label_2
_geom_bond_distance
_geom_bond_site_symmetry_2
_geom_bond_publ_flag
O1 C1 1.225(6) . ?
N1 C1 1.353(6) . ?
N1 N2 1.407(6) . ?
N1 H1 1.044(11) . ?
N2 C2 1.274(7) . ?
C1 C1 1.522(10) 3 ?
C2 C7 1.505(7) . ?
C2 C3 1.515(7) . ?
C3 C4 1.545(8) . ?
C3 H31 0.9900 . ?
C3 H32 0.9900 . ?
C4 C5 1.542(8) . ?
C4 H41 0.9900 . ?
C4 H42 0.9900 . ?
C5 C6 1.523(8) . ?
C5 H51 0.9900 . ?
C5 H52 0.9900 . ?
C6 C7 1.527(9) . ?
C6 H61 0.9900 . ?
C6 H62 0.9900 . ?
C7 H71 0.9900 . ?
C7 H72 0.9900 . ?

loop_
_geom_torsion_atom_site_label_1
_geom_torsion_atom_site_label_2
_geom_torsion_atom_site_label_3
_geom_torsion_atom_site_label_4
_geom_torsion
_geom_torsion_site_symmetry_1
_geom_torsion_site_symmetry_2
_geom_torsion_site_symmetry_3
_geom_torsion_site_symmetry_4
_geom_torsion_publ_flag
C1 N1 N2 C2 -67.9(6) . . . . ?
N2 N1 C1 O1 17.4(8) . . . . ?
N2 N1 C1 C1 -164.5(5) . . . 3 ?
N1 N2 C2 C7 178.1(4) . . . . ?
N1 N2 C2 C3 -3.4(7) . . . . ?
N2 C2 C3 C4 -134.5(6) . . . . ?
C7 C2 C3 C4 43.9(6) . . . . ?
C2 C3 C4 C5 -45.8(6) . . . . ?
C3 C4 C5 C6 53.3(7) . . . . ?
C4 C5 C6 C7 -55.9(6) . . . . ?
N2 C2 C7 C6 130.3(5) . . . . ?
C3 C2 C7 C6 -48.3(6) . . . . ?
C5 C6 C7 C2 53.0(6) . . . . ?
